data_4023542
loop_
_publ_author_name
'Kohei Ogawa'
'Shinya Minegishi'
'Koichi Komatsu'
'Toshikazu Kitagawa'

_publ_contact_author_address
;
    Department of Chemistry for Materials, Graduate School of Engineering, 
    Mie University, Tsu, Mie 514-8507, Japan. 
;
_publ_contact_author_email ' kitagawa@chem.mie-u.ac.jp'
_publ_contact_author_fax ' +81-59-231-9416 '
_publ_contact_author_name ' Toshikazu Kitagawa '
_publ_contact_author_phone ' +81-59-231-9416 '
_publ_section_title
;
 Generation and Reaction of a Phenyl-Substituted Cyclopentadienyl
 Cation Annelated with Two Homoadamantene Frameworks
;
_journal_name_full 'Journal of Organic Chemistry'
_journal_page_first 5248
_journal_page_last 5254
_journal_paper_doi 10.1021/jo800340g
_journal_volume 73
_journal_year 2008
_chemical_formula_moiety 'C30 H36 O'
_chemical_formula_sum 'C30 H36 O'
_chemical_formula_weight 412.59
_chemical_name_systematic
; 
 ? 
;
_space_group_IT_number 14
_symmetry_cell_setting monoclinic
_symmetry_Int_Tables_number 14
_symmetry_space_group_name_Hall '-P 2ybc'
_symmetry_space_group_name_H-M 'P 1 21/c 1'
_atom_sites_solution_hydrogens geom
_atom_sites_solution_primary direct
_atom_sites_solution_secondary difmap
_audit_creation_method SHELXL-97
_cell_angle_alpha 90.00
_cell_angle_beta 95.655(3)
_cell_angle_gamma 90.00
_cell_formula_units_Z 4
_cell_length_a 16.001(2)
_cell_length_b 9.9744(14)
_cell_length_c 14.124(2)
_cell_measurement_temperature 100(2)
_cell_volume 2243.3(6)
_computing_cell_refinement 'Bruker SMART'
_computing_data_collection 'Bruker SMART'
_computing_data_reduction 'Bruker SHELXTL'
_computing_molecular_graphics 'Bruker SHELXTL'
_computing_publication_material 'Bruker SHELXTL'
_computing_structure_refinement 'SHELXL-97 (Sheldrick, 1997)'
_computing_structure_solution 'SHELXS-97 (Sheldrick, 1990)'
_diffrn_ambient_temperature 100(2)
_diffrn_measured_fraction_theta_full 0.999
_diffrn_measured_fraction_theta_max 0.999
_diffrn_measurement_device_type 'CCD area detector'
_diffrn_measurement_method 'phi and omega scans'
_diffrn_radiation_monochromator graphite
_diffrn_radiation_source 'fine-focus sealed tube'
_diffrn_radiation_type MoK\a
_diffrn_radiation_wavelength 0.71073
_diffrn_reflns_av_R_equivalents 0.0447
_diffrn_reflns_av_sigmaI/netI 0.0615
_diffrn_reflns_limit_h_max 14
_diffrn_reflns_limit_h_min -19
_diffrn_reflns_limit_k_max 11
_diffrn_reflns_limit_k_min -11
_diffrn_reflns_limit_l_max 16
_diffrn_reflns_limit_l_min -11
_diffrn_reflns_number 11342
_diffrn_reflns_theta_full 25.00
_diffrn_reflns_theta_max 25.00
_diffrn_reflns_theta_min 2.41
_exptl_absorpt_coefficient_mu 0.071
_exptl_absorpt_correction_T_max 0.9929
_exptl_absorpt_correction_T_min 0.9929
_exptl_absorpt_correction_type empirical
_exptl_crystal_colour colorless
_exptl_crystal_density_diffrn 1.222
_exptl_crystal_density_method 'not measured'
_exptl_crystal_description prism
_exptl_crystal_F_000 896
_exptl_crystal_size_max 0.10
_exptl_crystal_size_mid 0.10
_exptl_crystal_size_min 0.10
_refine_diff_density_max 0.171
_refine_diff_density_min -0.196
_refine_diff_density_rms 0.039
_refine_ls_extinction_method none
_refine_ls_goodness_of_fit_ref 1.012
_refine_ls_hydrogen_treatment constr
_refine_ls_matrix_type full
_refine_ls_number_parameters 281
_refine_ls_number_reflns 3941
_refine_ls_number_restraints 0
_refine_ls_restrained_S_all 1.012
_refine_ls_R_factor_all 0.0712
_refine_ls_R_factor_gt 0.0441
_refine_ls_shift/su_max 0.000
_refine_ls_shift/su_mean 0.000
_refine_ls_structure_factor_coef Fsqd
_refine_ls_weighting_details 'calc w=1/[\s^2^(Fo^2^)+(0.0300P)^2^+0.0000P] where P=(Fo^2^+2Fc^2^)/3'
_refine_ls_weighting_scheme calc
_refine_ls_wR_factor_gt 0.0798
_refine_ls_wR_factor_ref 0.0851
_reflns_number_gt 2672
_reflns_number_total 3941
_reflns_threshold_expression >2sigma(I)
_cod_data_source_file jo800340g-File005.cif
_cod_data_source_block 14
_cod_depositor_comments
;
The following automatic conversions were performed:
'_symmetry_cell_setting' value 'Monoclinic' changed to 'monoclinic'
according to '/home/saulius/struct/CIF-dictionaries/cif_core.dic'
dictionary named 'cif_core.dic' version 2.4.1 from 2010-06-29.

Automatic conversion script
Id: cif_fix_enum 1527 2010-12-29 10:47:43Z saulius 
;
_cod_original_sg_symbol_H-M 'P 21/c'
_cod_database_code 4023542

loop_
_symmetry_equiv_pos_as_xyz
'x, y, z'
'-x, y+1/2, -z+1/2'
'-x, -y, -z'
'x, -y-1/2, z-1/2'

loop_
_atom_site_label
_atom_site_type_symbol
_atom_site_fract_x
_atom_site_fract_y
_atom_site_fract_z
_atom_site_U_iso_or_equiv
_atom_site_adp_type
_atom_site_occupancy
_atom_site_symmetry_multiplicity
_atom_site_calc_flag
_atom_site_refinement_flags
_atom_site_disorder_assembly
_atom_site_disorder_group
C21 C 0.08390(10) 0.09941(17) 0.25180(13) 0.0232(4) Uani 1 1 d . . .
H21 H 0.0489 0.0186 0.2337 0.028 Uiso 1 1 calc R . .
C26 C 0.10771(11) 0.37154(17) 0.32801(13) 0.0244(5) Uani 1 1 d . . .
H26A H 0.0529 0.4065 0.3441 0.029 Uiso 1 1 calc R . .
H26B H 0.1500 0.4429 0.3427 0.029 Uiso 1 1 calc R . .
C8 C 0.23277(10) 0.19411(16) 0.22222(13) 0.0176(4) Uani 1 1 d . . .
C7 C 0.29811(10) 0.13935(16) 0.15976(12) 0.0170(4) Uani 1 1 d . . .
C1 C 0.37781(10) 0.20966(16) 0.14508(12) 0.0179(4) Uani 1 1 d . . .
C9 C 0.17033(10) 0.07860(17) 0.22043(13) 0.0193(4) Uani 1 1 d . . .
C10 C 0.19766(10) -0.02379(16) 0.16984(12) 0.0184(4) Uani 1 1 d . . .
C25 C 0.18663(10) 0.32180(16) 0.18246(13) 0.0209(4) Uani 1 1 d . . .
H25A H 0.2226 0.4008 0.1990 0.025 Uiso 1 1 calc R . .
H25B H 0.1782 0.3155 0.1122 0.025 Uiso 1 1 calc R . .
C20 C 0.12926(11) -0.18250(17) 0.04518(13) 0.0253(5) Uani 1 1 d . . .
H20A H 0.0853 -0.2527 0.0395 0.030 Uiso 1 1 calc R . .
H20B H 0.1041 -0.0991 0.0171 0.030 Uiso 1 1 calc R . .
C2 C 0.45460(10) 0.14455(18) 0.16627(13) 0.0216(4) Uani 1 1 d . . .
H2 H 0.4555 0.0556 0.1904 0.026 Uiso 1 1 calc R . .
C24 C 0.10136(10) 0.34317(18) 0.22058(13) 0.0229(4) Uani 1 1 d . . .
H24 H 0.0741 0.4225 0.1870 0.027 Uiso 1 1 calc R . .
C6 C 0.37923(11) 0.34114(17) 0.11105(12) 0.0213(4) Uani 1 1 d . . .
H6 H 0.3279 0.3879 0.0962 0.026 Uiso 1 1 calc R . .
C19 C 0.35183(11) -0.20862(16) 0.12473(13) 0.0237(4) Uani 1 1 d . . .
H19A H 0.3975 -0.2495 0.0921 0.028 Uiso 1 1 calc R . .
H19B H 0.3756 -0.1832 0.1896 0.028 Uiso 1 1 calc R . .
C17 C 0.21345(11) -0.27214(17) 0.19390(14) 0.0261(5) Uani 1 1 d . . .
H17A H 0.2397 -0.2431 0.2570 0.031 Uiso 1 1 calc R . .
H17B H 0.1781 -0.3514 0.2039 0.031 Uiso 1 1 calc R . .
C13 C 0.26770(11) -0.11729(17) -0.02210(13) 0.0224(4) Uani 1 1 d . . .
H13A H 0.2391 -0.0351 -0.0479 0.027 Uiso 1 1 calc R . .
H13B H 0.3054 -0.1482 -0.0692 0.027 Uiso 1 1 calc R . .
C23 C 0.08107(11) 0.12575(18) 0.35800(13) 0.0247(5) Uani 1 1 d . . .
H23A H 0.1036 0.0466 0.3943 0.030 Uiso 1 1 calc R . .
H23B H 0.0219 0.1379 0.3712 0.030 Uiso 1 1 calc R . .
C11 C 0.27704(10) 0.01291(16) 0.13245(12) 0.0176(4) Uani 1 1 d . . .
C18 C 0.15618(11) -0.15800(16) 0.15105(13) 0.0215(4) Uani 1 1 d . . .
H18 H 0.1041 -0.1588 0.1848 0.026 Uiso 1 1 calc R . .
C14 C 0.20096(10) -0.22578(17) -0.01231(13) 0.0232(4) Uani 1 1 d . . .
H14 H 0.1761 -0.2507 -0.0777 0.028 Uiso 1 1 calc R . .
C29 C 0.27853(10) 0.21670(16) 0.32285(12) 0.0186(4) Uani 1 1 d . . .
H29 H 0.3205 0.1428 0.3345 0.022 Uiso 1 1 calc R . .
C22 C 0.04531(10) 0.22121(17) 0.19655(14) 0.0259(5) Uani 1 1 d . . .
H22A H 0.0413 0.2033 0.1273 0.031 Uiso 1 1 calc R . .
H22B H -0.0119 0.2385 0.2146 0.031 Uiso 1 1 calc R . .
C28 C 0.22612(10) 0.21907(17) 0.40780(13) 0.0209(4) Uani 1 1 d . . .
H28A H 0.2519 0.2858 0.4537 0.025 Uiso 1 1 calc R . .
H28B H 0.2324 0.1304 0.4392 0.025 Uiso 1 1 calc R . .
C27 C 0.13169(10) 0.25006(17) 0.39218(13) 0.0219(4) Uani 1 1 d . . .
H27 H 0.1139 0.2727 0.4562 0.026 Uiso 1 1 calc R . .
C5 C 0.45433(11) 0.40404(18) 0.09880(13) 0.0256(5) Uani 1 1 d . . .
H5 H 0.4540 0.4938 0.0762 0.031 Uiso 1 1 calc R . .
C4 C 0.52998(11) 0.33799(19) 0.11899(13) 0.0283(5) Uani 1 1 d . . .
H4 H 0.5814 0.3815 0.1099 0.034 Uiso 1 1 calc R . .
C12 C 0.32174(10) -0.08062(16) 0.07058(13) 0.0191(4) Uani 1 1 d . . .
H12 H 0.3727 -0.0328 0.0524 0.023 Uiso 1 1 calc R . .
C16 C 0.28312(11) -0.31421(17) 0.13287(13) 0.0249(5) Uani 1 1 d . . .
H16 H 0.3104 -0.3967 0.1619 0.030 Uiso 1 1 calc R . .
C15 C 0.24342(11) -0.35040(17) 0.03368(14) 0.0260(5) Uani 1 1 d . . .
H15A H 0.2014 -0.4225 0.0379 0.031 Uiso 1 1 calc R . .
H15B H 0.2871 -0.3833 -0.0056 0.031 Uiso 1 1 calc R . .
C3 C 0.52972(11) 0.20796(18) 0.15257(13) 0.0263(5) Uani 1 1 d . . .
H3 H 0.5813 0.1616 0.1664 0.032 Uiso 1 1 calc R . .
O1 O 0.32498(7) 0.33929(11) 0.31883(8) 0.0227(3) Uani 1 1 d . . .
C30 C 0.40315(10) 0.33602(19) 0.37677(14) 0.0299(5) Uani 1 1 d . . .
H30A H 0.3930 0.3189 0.4430 0.045 Uiso 1 1 calc R . .
H30B H 0.4317 0.4224 0.3725 0.045 Uiso 1 1 calc R . .
H30C H 0.4384 0.2645 0.3546 0.045 Uiso 1 1 calc R . .

loop_
_atom_site_aniso_label
_atom_site_aniso_U_11
_atom_site_aniso_U_22
_atom_site_aniso_U_33
_atom_site_aniso_U_23
_atom_site_aniso_U_13
_atom_site_aniso_U_12
C21 0.0173(10) 0.0229(10) 0.0298(12) -0.0061(8) 0.0048(9) -0.0051(8)
C26 0.0191(10) 0.0241(11) 0.0298(12) -0.0027(9) 0.0015(9) 0.0045(8)
C8 0.0171(9) 0.0142(10) 0.0219(11) -0.0007(8) 0.0038(8) 0.0010(7)
C7 0.0166(9) 0.0164(9) 0.0178(10) 0.0031(8) 0.0012(8) 0.0013(7)
C1 0.0192(9) 0.0181(10) 0.0167(10) -0.0050(8) 0.0032(8) -0.0010(8)
C9 0.0170(10) 0.0204(10) 0.0204(11) -0.0001(8) 0.0022(8) 0.0000(8)
C10 0.0167(10) 0.0190(10) 0.0194(11) 0.0010(8) 0.0010(8) -0.0012(8)
C25 0.0228(10) 0.0185(10) 0.0213(11) -0.0009(8) 0.0012(8) 0.0022(8)
C20 0.0227(10) 0.0214(11) 0.0317(12) -0.0036(9) 0.0018(9) -0.0039(8)
C2 0.0220(10) 0.0192(10) 0.0241(11) -0.0032(8) 0.0046(8) -0.0004(8)
C24 0.0212(10) 0.0228(10) 0.0240(11) -0.0001(8) -0.0008(8) 0.0059(8)
C6 0.0224(10) 0.0191(10) 0.0226(11) -0.0030(8) 0.0028(8) -0.0004(8)
C19 0.0247(10) 0.0184(10) 0.0274(12) -0.0018(8) -0.0001(9) 0.0037(8)
C17 0.0339(11) 0.0177(10) 0.0272(12) 0.0005(8) 0.0059(9) -0.0064(8)
C13 0.0261(10) 0.0208(10) 0.0210(11) -0.0010(8) 0.0052(8) 0.0003(8)
C23 0.0189(10) 0.0268(11) 0.0294(12) -0.0016(9) 0.0076(9) 0.0000(8)
C11 0.0153(10) 0.0184(10) 0.0190(11) 0.0025(8) 0.0019(8) 0.0022(7)
C18 0.0225(10) 0.0186(10) 0.0244(11) -0.0021(8) 0.0079(8) -0.0047(8)
C14 0.0241(10) 0.0236(11) 0.0221(11) -0.0050(8) 0.0030(8) -0.0033(8)
C29 0.0181(10) 0.0142(9) 0.0233(11) 0.0017(8) 0.0016(8) 0.0007(7)
C22 0.0159(10) 0.0372(12) 0.0246(12) -0.0076(9) 0.0012(8) 0.0046(9)
C28 0.0236(10) 0.0194(10) 0.0196(11) -0.0001(8) 0.0013(8) 0.0006(8)
C27 0.0206(10) 0.0259(11) 0.0200(11) -0.0029(8) 0.0057(8) 0.0012(8)
C5 0.0337(12) 0.0191(10) 0.0249(12) -0.0013(8) 0.0072(9) -0.0071(9)
C4 0.0232(11) 0.0311(12) 0.0319(12) -0.0056(9) 0.0090(9) -0.0110(9)
C12 0.0175(10) 0.0177(10) 0.0228(11) -0.0001(8) 0.0054(8) -0.0006(8)
C16 0.0315(11) 0.0148(10) 0.0286(12) 0.0008(8) 0.0040(9) 0.0018(8)
C15 0.0286(11) 0.0182(10) 0.0330(12) -0.0051(9) 0.0111(9) -0.0030(8)
C3 0.0186(10) 0.0307(12) 0.0299(12) -0.0074(9) 0.0040(9) -0.0007(8)
O1 0.0211(7) 0.0216(7) 0.0247(8) -0.0003(6) -0.0001(6) -0.0059(5)
C30 0.0235(11) 0.0347(12) 0.0311(13) -0.0057(9) 0.0006(9) -0.0090(9)

loop_
_atom_type_symbol
_atom_type_description
_atom_type_scat_dispersion_real
_atom_type_scat_dispersion_imag
_atom_type_scat_source
C C 0.0033 0.0016 'International Tables Vol C Tables 4.2.6.8 and 6.1.1.4'
H H 0.0000 0.0000 'International Tables Vol C Tables 4.2.6.8 and 6.1.1.4'
O O 0.0106 0.0060 'International Tables Vol C Tables 4.2.6.8 and 6.1.1.4'

loop_
_geom_angle_atom_site_label_1
_geom_angle_atom_site_label_2
_geom_angle_atom_site_label_3
_geom_angle
_geom_angle_site_symmetry_1
_geom_angle_site_symmetry_3
_geom_angle_publ_flag
C9 C21 C23 115.41(14) . . ?
C9 C21 C22 107.06(14) . . ?
C23 C21 C22 108.22(14) . . ?
C24 C26 C27 115.14(14) . . ?
C9 C8 C7 101.78(13) . . ?
C9 C8 C25 109.11(13) . . ?
C7 C8 C25 114.32(14) . . ?
C9 C8 C29 112.02(14) . . ?
C7 C8 C29 106.98(13) . . ?
C25 C8 C29 112.21(14) . . ?
C11 C7 C1 126.38(15) . . ?
C11 C7 C8 109.36(14) . . ?
C1 C7 C8 123.69(15) . . ?
C2 C1 C6 117.81(16) . . ?
C2 C1 C7 119.96(15) . . ?
C6 C1 C7 122.23(15) . . ?
C10 C9 C21 128.08(15) . . ?
C10 C9 C8 109.66(15) . . ?
C21 C9 C8 120.66(14) . . ?
C9 C10 C11 109.86(14) . . ?
C9 C10 C18 127.47(16) . . ?
C11 C10 C18 122.67(15) . . ?
C24 C25 C8 113.36(14) . . ?
C14 C20 C18 114.12(14) . . ?
C3 C2 C1 120.93(17) . . ?
C22 C24 C25 109.56(14) . . ?
C22 C24 C26 110.23(15) . . ?
C25 C24 C26 113.48(14) . . ?
C5 C6 C1 120.86(16) . . ?
C16 C19 C12 114.49(14) . . ?
C16 C17 C18 114.65(15) . . ?
C14 C13 C12 115.33(15) . . ?
C21 C23 C27 112.49(15) . . ?
C7 C11 C10 109.27(15) . . ?
C7 C11 C12 128.62(15) . . ?
C10 C11 C12 122.07(14) . . ?
C10 C18 C20 112.94(15) . . ?
C10 C18 C17 110.58(14) . . ?
C20 C18 C17 111.26(14) . . ?
C15 C14 C20 109.17(15) . . ?
C15 C14 C13 109.08(14) . . ?
C20 C14 C13 114.39(14) . . ?
O1 C29 C28 110.11(14) . . ?
O1 C29 C8 106.70(13) . . ?
C28 C29 C8 118.39(13) . . ?
C24 C22 C21 108.54(13) . . ?
C29 C28 C27 119.84(15) . . ?
C23 C27 C28 111.35(14) . . ?
C23 C27 C26 110.98(14) . . ?
C28 C27 C26 115.30(14) . . ?
C6 C5 C4 120.82(17) . . ?
C3 C4 C5 119.08(17) . . ?
C11 C12 C13 112.41(14) . . ?
C11 C12 C19 111.61(15) . . ?
C13 C12 C19 110.30(14) . . ?
C15 C16 C17 108.75(14) . . ?
C15 C16 C19 109.30(15) . . ?
C17 C16 C19 114.84(14) . . ?
C16 C15 C14 108.99(14) . . ?
C4 C3 C2 120.50(17) . . ?
C30 O1 C29 112.73(13) . . ?

loop_
_geom_bond_atom_site_label_1
_geom_bond_atom_site_label_2
_geom_bond_distance
_geom_bond_site_symmetry_2
_geom_bond_publ_flag
C21 C9 1.508(2) . ?
C21 C23 1.528(2) . ?
C21 C22 1.540(2) . ?
C26 C24 1.537(2) . ?
C26 C27 1.539(2) . ?
C8 C9 1.524(2) . ?
C8 C7 1.533(2) . ?
C8 C25 1.550(2) . ?
C8 C29 1.550(2) . ?
C7 C11 1.352(2) . ?
C7 C1 1.488(2) . ?
C1 C2 1.396(2) . ?
C1 C6 1.398(2) . ?
C9 C10 1.344(2) . ?
C10 C11 1.469(2) . ?
C10 C18 1.506(2) . ?
C25 C24 1.530(2) . ?
C20 C14 1.532(2) . ?
C20 C18 1.534(2) . ?
C2 C3 1.389(2) . ?
C24 C22 1.530(2) . ?
C6 C5 1.382(2) . ?
C19 C16 1.535(2) . ?
C19 C12 1.541(2) . ?
C17 C16 1.533(2) . ?
C17 C18 1.547(2) . ?
C13 C14 1.536(2) . ?
C13 C12 1.540(2) . ?
C23 C27 1.533(2) . ?
C11 C12 1.506(2) . ?
C14 C15 1.530(2) . ?
C29 O1 1.4349(18) . ?
C29 C28 1.530(2) . ?
C28 C27 1.537(2) . ?
C5 C4 1.383(2) . ?
C4 C3 1.381(2) . ?
C16 C15 1.523(2) . ?
O1 C30 1.4261(19) . ?
